data_2206899
loop_
_publ_author_name
'Lin, Jin'
'Xu, Shan-Sheng'
'Song, Hai-Bin'

_publ_section_title
;
 1-Ferrocenyl-1-(1-indenyl)cyclohexane
;
_journal_coeditor_code CF6450
_journal_issue 10
_journal_name_full 'Acta Crystallographica Section E'
_journal_page_first m1968
_journal_page_last m1969
_journal_paper_doi 10.1107/S1600536805028308
_journal_volume 61
_journal_year 2005
_chemical_formula_iupac '[Fe (C5 H5) (C20 H21)]'
_chemical_formula_moiety 'C25 H26 Fe'
_chemical_formula_sum 'C25 H26 Fe'
_chemical_formula_weight 382.31
_chemical_name_systematic
;
1-Ferrocenyl-1-(1-indenyl)cyclohexane
;
_space_group_IT_number 14
_symmetry_cell_setting monoclinic
_symmetry_space_group_name_Hall '-P 2ybc'
_symmetry_space_group_name_H-M 'P 1 21/c 1'
_atom_sites_solution_hydrogens geom
_atom_sites_solution_primary direct
_atom_sites_solution_secondary difmap
_cell_angle_alpha 90.00
_cell_angle_beta 92.881(3)
_cell_angle_gamma 90.00
_cell_formula_units_Z 4
_cell_length_a 13.232(2)
_cell_length_b 11.6546(18)
_cell_length_c 12.293(2)
_cell_measurement_reflns_used 2652
_cell_measurement_temperature 294(2)
_cell_measurement_theta_max 24.30
_cell_measurement_theta_min 2.33
_cell_volume 1893.4(5)
_computing_cell_refinement 'SAINT (Bruker, 1999)'
_computing_data_collection 'SMART (Bruker, 1998)'
_computing_data_reduction SAINT
_computing_molecular_graphics 'SHELXTL (Sheldrick, 1997b)'
_computing_publication_material SHELXTL
_computing_structure_refinement 'SHELXL97 (Sheldrick, 1997a)'
_computing_structure_solution 'SHELXS97 (Sheldrick, 1997a)'
_diffrn_ambient_temperature 294(2)
_diffrn_measured_fraction_theta_full 0.993
_diffrn_measured_fraction_theta_max 0.993
_diffrn_measurement_device_type 'Bruker SMART CCD area-detector'
_diffrn_measurement_method '\f and \w'
_diffrn_radiation_monochromator graphite
_diffrn_radiation_source 'fine-focus sealed tube'
_diffrn_radiation_type MoK\a
_diffrn_radiation_wavelength 0.71073
_diffrn_reflns_av_R_equivalents 0.0384
_diffrn_reflns_av_sigmaI/netI 0.0493
_diffrn_reflns_limit_h_max 16
_diffrn_reflns_limit_h_min -16
_diffrn_reflns_limit_k_max 6
_diffrn_reflns_limit_k_min -14
_diffrn_reflns_limit_l_max 15
_diffrn_reflns_limit_l_min -15
_diffrn_reflns_number 10458
_diffrn_reflns_theta_full 26.45
_diffrn_reflns_theta_max 26.45
_diffrn_reflns_theta_min 1.54
_diffrn_standards_number 0
_exptl_absorpt_coefficient_mu 0.801
_exptl_absorpt_correction_T_max 0.866
_exptl_absorpt_correction_T_min 0.793
_exptl_absorpt_correction_type multi-scan
_exptl_absorpt_process_details '(SADABS; Sheldrick, 1996)'
_exptl_crystal_colour Red
_exptl_crystal_density_diffrn 1.341
_exptl_crystal_density_method 'not measured'
_exptl_crystal_description Block
_exptl_crystal_F_000 808
_exptl_crystal_size_max 0.26
_exptl_crystal_size_mid 0.24
_exptl_crystal_size_min 0.18
_refine_diff_density_max 0.405
_refine_diff_density_min -0.302
_refine_ls_extinction_method none
_refine_ls_goodness_of_fit_ref 1.011
_refine_ls_hydrogen_treatment constr
_refine_ls_matrix_type full
_refine_ls_number_parameters 235
_refine_ls_number_reflns 3887
_refine_ls_number_restraints 0
_refine_ls_restrained_S_all 1.011
_refine_ls_R_factor_all 0.0846
_refine_ls_R_factor_gt 0.0436
_refine_ls_shift/su_max 0.001
_refine_ls_shift/su_mean 0.000
_refine_ls_structure_factor_coef Fsqd
_refine_ls_weighting_details 'calc w = 1/[\s^2^(Fo^2^)+(0.0562P)^2^+0.5012P] where P = (Fo^2^+2Fc^2^)/3'
_refine_ls_weighting_scheme calc
_refine_ls_wR_factor_gt 0.1030
_refine_ls_wR_factor_ref 0.1210
_reflns_number_gt 2407
_reflns_number_total 3887
_reflns_threshold_expression I>2\s(I)
_cod_data_source_file cf6450.cif
_cod_data_source_block I
_cod_original_sg_symbol_H-M 'P 21/c'
_cod_database_code 2206899
_cod_database_fobs_code 2206899

loop_
_symmetry_equiv_pos_as_xyz
'x, y, z'
'-x, y+1/2, -z+1/2'
'-x, -y, -z'
'x, -y-1/2, z-1/2'

loop_
_atom_site_label
_atom_site_fract_x
_atom_site_fract_y
_atom_site_fract_z
_atom_site_U_iso_or_equiv
_atom_site_adp_type
_atom_site_calc_flag
_atom_site_refinement_flags
_atom_site_occupancy
_atom_site_type_symbol
Fe1 0.28071(3) -0.07033(4) 0.58622(3) 0.04852(17) Uani d . 1 Fe
C1 0.2795(2) 0.0327(2) 0.7237(2) 0.0409(7) Uani d . 1 C
C2 0.2929(2) -0.0853(2) 0.7522(2) 0.0466(7) Uani d . 1 C
H2 0.2507 -0.1278 0.7950 0.056 Uiso calc R 1 H
C3 0.3805(3) -0.1266(3) 0.7051(2) 0.0602(9) Uani d . 1 C
H3 0.4062 -0.2007 0.7116 0.072 Uiso calc R 1 H
C4 0.4227(3) -0.0356(3) 0.6460(3) 0.0633(9) Uani d . 1 C
H4 0.4810 -0.0394 0.6069 0.076 Uiso calc R 1 H
C5 0.3608(2) 0.0616(3) 0.6569(3) 0.0522(8) Uani d . 1 C
H5 0.3713 0.1330 0.6257 0.063 Uiso calc R 1 H
C6 0.1719(4) -0.1759(5) 0.5225(3) 0.0965(16) Uani d . 1 C
H6 0.1321 -0.2246 0.5622 0.116 Uiso calc R 1 H
C7 0.2592(5) -0.2030(4) 0.4800(4) 0.0955(15) Uani d . 1 C
H7 0.2903 -0.2744 0.4859 0.115 Uiso calc R 1 H
C8 0.2951(4) -0.1150(5) 0.4287(3) 0.0968(14) Uani d . 1 C
H8 0.3556 -0.1153 0.3934 0.116 Uiso calc R 1 H
C9 0.2331(5) -0.0240(4) 0.4333(3) 0.0974(17) Uani d . 1 C
H9 0.2426 0.0473 0.4015 0.117 Uiso calc R 1 H
C10 0.1498(4) -0.0569(6) 0.4961(4) 0.117(2) Uani d . 1 C
H10 0.0949 -0.0128 0.5153 0.140 Uiso calc R 1 H
C11 0.2002(2) 0.1131(2) 0.7658(2) 0.0411(7) Uani d . 1 C
C12 0.1038(2) 0.0461(2) 0.7892(3) 0.0488(7) Uani d . 1 C
H12A 0.0817 0.0038 0.7243 0.059 Uiso calc R 1 H
H12B 0.1196 -0.0093 0.8465 0.059 Uiso calc R 1 H
C13 0.0170(2) 0.1222(3) 0.8235(3) 0.0627(9) Uani d . 1 C
H13A -0.0423 0.0753 0.8342 0.075 Uiso calc R 1 H
H13B 0.0360 0.1595 0.8920 0.075 Uiso calc R 1 H
C14 -0.0084(3) 0.2126(3) 0.7372(3) 0.0734(10) Uani d . 1 C
H14A -0.0356 0.1754 0.6715 0.088 Uiso calc R 1 H
H14B -0.0601 0.2635 0.7630 0.088 Uiso calc R 1 H
C15 0.0836(3) 0.2823(3) 0.7107(3) 0.0675(10) Uani d . 1 C
H15A 0.1045 0.3287 0.7734 0.081 Uiso calc R 1 H
H15B 0.0659 0.3337 0.6507 0.081 Uiso calc R 1 H
C16 0.1712(2) 0.2064(3) 0.6801(3) 0.0561(8) Uani d . 1 C
H16A 0.2298 0.2544 0.6698 0.067 Uiso calc R 1 H
H16B 0.1534 0.1692 0.6112 0.067 Uiso calc R 1 H
C17 0.2476(2) 0.1731(2) 0.8710(2) 0.0439(7) Uani d . 1 C
H17 0.1982 0.2292 0.8948 0.053 Uiso calc R 1 H
C18 0.3447(3) 0.2372(3) 0.8537(3) 0.0558(8) Uani d . 1 C
H18 0.3527 0.2910 0.7990 0.067 Uiso calc R 1 H
C19 0.4169(3) 0.2070(3) 0.9260(3) 0.0618(9) Uani d . 1 C
H19 0.4823 0.2365 0.9293 0.074 Uiso calc R 1 H
C20 0.3799(2) 0.1215(3) 0.9995(2) 0.0486(7) Uani d . 1 C
C21 0.2782(2) 0.0996(2) 0.9682(2) 0.0410(7) Uani d . 1 C
C22 0.2237(2) 0.0261(3) 1.0322(2) 0.0492(7) Uani d . 1 C
H22 0.1558 0.0114 1.0144 0.059 Uiso calc R 1 H
C23 0.2710(3) -0.0250(3) 1.1223(3) 0.0612(9) Uani d . 1 C
H23 0.2343 -0.0738 1.1654 0.073 Uiso calc R 1 H
C24 0.3716(3) -0.0050(3) 1.1496(3) 0.0663(9) Uani d . 1 C
H24 0.4026 -0.0418 1.2096 0.080 Uiso calc R 1 H
C25 0.4264(3) 0.0689(3) 1.0889(3) 0.0635(9) Uani d . 1 C
H25 0.4941 0.0834 1.1079 0.076 Uiso calc R 1 H

loop_
_atom_site_aniso_label
_atom_site_aniso_U_11
_atom_site_aniso_U_22
_atom_site_aniso_U_33
_atom_site_aniso_U_12
_atom_site_aniso_U_13
_atom_site_aniso_U_23
Fe1 0.0677(3) 0.0461(3) 0.0316(2) -0.0057(2) 0.00016(19) -0.00341(19)
C1 0.0480(17) 0.0434(16) 0.0310(14) -0.0034(13) -0.0016(12) -0.0037(12)
C2 0.0625(19) 0.0469(18) 0.0299(14) 0.0066(15) -0.0033(13) 0.0001(12)
C3 0.072(2) 0.063(2) 0.0454(18) 0.0206(19) -0.0049(16) -0.0080(16)
C4 0.054(2) 0.079(2) 0.058(2) 0.0048(18) 0.0067(16) -0.0196(19)
C5 0.0559(18) 0.0524(19) 0.0486(17) -0.0088(16) 0.0053(14) -0.0078(15)
C6 0.109(4) 0.133(5) 0.046(2) -0.070(4) -0.007(2) -0.005(3)
C7 0.165(5) 0.064(3) 0.056(3) -0.019(3) -0.015(3) -0.017(2)
C8 0.143(4) 0.114(4) 0.034(2) -0.013(4) 0.009(2) -0.011(2)
C9 0.175(5) 0.058(3) 0.053(3) -0.010(3) -0.046(3) 0.011(2)
C10 0.086(3) 0.177(6) 0.082(3) 0.055(4) -0.049(3) -0.078(4)
C11 0.0463(17) 0.0375(15) 0.0394(15) -0.0022(13) 0.0023(12) 0.0022(12)
C12 0.0498(18) 0.0478(18) 0.0483(17) -0.0039(14) -0.0018(14) -0.0021(14)
C13 0.050(2) 0.068(2) 0.070(2) 0.0006(17) 0.0088(17) -0.0031(19)
C14 0.060(2) 0.083(3) 0.076(3) 0.020(2) -0.0076(19) -0.004(2)
C15 0.078(2) 0.057(2) 0.066(2) 0.0170(19) -0.0061(18) 0.0117(17)
C16 0.067(2) 0.0505(19) 0.0508(19) 0.0050(16) 0.0006(15) 0.0101(15)
C17 0.0534(17) 0.0347(15) 0.0441(16) -0.0012(13) 0.0083(13) -0.0051(13)
C18 0.074(2) 0.0440(18) 0.0507(19) -0.0193(16) 0.0117(17) -0.0039(15)
C19 0.060(2) 0.070(2) 0.056(2) -0.0285(18) 0.0105(17) -0.0130(17)
C20 0.0487(18) 0.0555(18) 0.0418(16) -0.0060(15) 0.0057(13) -0.0127(14)
C21 0.0466(17) 0.0421(16) 0.0347(15) -0.0020(13) 0.0038(12) -0.0103(12)
C22 0.0506(18) 0.0558(18) 0.0416(17) -0.0091(15) 0.0071(14) -0.0028(14)
C23 0.078(2) 0.064(2) 0.0419(18) -0.0104(18) 0.0081(17) 0.0022(16)
C24 0.080(3) 0.077(2) 0.0411(18) 0.006(2) -0.0068(18) -0.0013(18)
C25 0.0541(19) 0.088(3) 0.0473(19) 0.0022(19) -0.0050(16) -0.0113(19)

loop_
_atom_type_symbol
_atom_type_description
_atom_type_scat_dispersion_real
_atom_type_scat_dispersion_imag
_atom_type_scat_source
C C 0.0033 0.0016 'International Tables Vol C Tables 4.2.6.8 and 6.1.1.4'
H H 0.0000 0.0000 'International Tables Vol C Tables 4.2.6.8 and 6.1.1.4'
Fe Fe 0.3463 0.8444 'International Tables Vol C Tables 4.2.6.8 and 6.1.1.4'

loop_
_geom_angle_atom_site_label_1
_geom_angle_atom_site_label_2
_geom_angle_atom_site_label_3
_geom_angle
C10 Fe1 C6 42.1(2)
C10 Fe1 C4 160.2(3)
C6 Fe1 C4 153.2(2)
C10 Fe1 C8 67.2(2)
C6 Fe1 C8 64.65(19)
C4 Fe1 C8 105.62(18)
C10 Fe1 C9 41.4(2)
C6 Fe1 C9 67.68(18)
C4 Fe1 C9 121.6(2)
C8 Fe1 C9 38.76(19)
C10 Fe1 C3 158.7(3)
C6 Fe1 C3 120.5(2)
C4 Fe1 C3 40.90(14)
C8 Fe1 C3 121.16(19)
C9 Fe1 C3 156.3(2)
C10 Fe1 C7 67.50(19)
C6 Fe1 C7 38.27(19)
C4 Fe1 C7 118.9(2)
C8 Fe1 C7 37.52(17)
C9 Fe1 C7 65.15(18)
C3 Fe1 C7 106.38(17)
C10 Fe1 C5 126.2(2)
C6 Fe1 C5 165.9(2)
C4 Fe1 C5 40.56(12)
C8 Fe1 C5 122.05(18)
C9 Fe1 C5 109.02(16)
C3 Fe1 C5 68.32(14)
C7 Fe1 C5 154.2(2)
C10 Fe1 C2 125.3(2)
C6 Fe1 C2 110.72(15)
C4 Fe1 C2 68.24(13)
C8 Fe1 C2 157.83(19)
C9 Fe1 C2 162.4(2)
C3 Fe1 C2 40.38(12)
C7 Fe1 C2 125.25(16)
C5 Fe1 C2 67.99(12)
C10 Fe1 C1 111.20(15)
C6 Fe1 C1 129.33(19)
C4 Fe1 C1 68.47(12)
C8 Fe1 C1 159.04(19)
C9 Fe1 C1 125.96(18)
C3 Fe1 C1 68.37(12)
C7 Fe1 C1 163.05(18)
C5 Fe1 C1 40.58(11)
C2 Fe1 C1 40.53(11)
C5 C1 C2 106.3(3)
C5 C1 C11 127.3(3)
C2 C1 C11 126.2(3)
C5 C1 Fe1 68.32(16)
C2 C1 Fe1 68.69(15)
C11 C1 Fe1 131.98(19)
C3 C2 C1 108.9(3)
C3 C2 Fe1 69.12(17)
C1 C2 Fe1 70.78(15)
C3 C2 H2 125.6
C1 C2 H2 125.6
Fe1 C2 H2 126.1
C2 C3 C4 108.0(3)
C2 C3 Fe1 70.50(17)
C4 C3 Fe1 69.37(19)
C2 C3 H3 126.0
C4 C3 H3 126.0
Fe1 C3 H3 125.7
C5 C4 C3 107.9(3)
C5 C4 Fe1 70.25(18)
C3 C4 Fe1 69.74(19)
C5 C4 H4 126.0
C3 C4 H4 126.0
Fe1 C4 H4 125.6
C4 C5 C1 108.9(3)
C4 C5 Fe1 69.19(18)
C1 C5 Fe1 71.10(16)
C4 C5 H5 125.5
C1 C5 H5 125.5
Fe1 C5 H5 125.7
C7 C6 C10 108.0(4)
C7 C6 Fe1 71.4(2)
C10 C6 Fe1 68.7(2)
C7 C6 H6 126.0
C10 C6 H6 126.0
Fe1 C6 H6 125.4
C8 C7 C6 110.3(5)
C8 C7 Fe1 70.8(2)
C6 C7 Fe1 70.3(3)
C8 C7 H7 124.8
C6 C7 H7 124.8
Fe1 C7 H7 125.7
C7 C8 C9 111.2(5)
C7 C8 Fe1 71.7(2)
C9 C8 Fe1 70.7(2)
C7 C8 H8 124.4
C9 C8 H8 124.4
Fe1 C8 H8 124.8
C8 C9 C10 107.5(4)
C8 C9 Fe1 70.5(2)
C10 C9 Fe1 68.9(2)
C8 C9 H9 126.3
C10 C9 H9 126.3
Fe1 C9 H9 125.9
C9 C10 C6 103.0(4)
C9 C10 Fe1 69.7(2)
C6 C10 Fe1 69.2(2)
C9 C10 H10 128.5
C6 C10 H10 128.5
Fe1 C10 H10 124.4
C1 C11 C12 110.2(2)
C1 C11 C16 110.7(2)
C12 C11 C16 107.7(2)
C1 C11 C17 107.5(2)
C12 C11 C17 111.9(2)
C16 C11 C17 108.8(2)
C13 C12 C11 113.5(2)
C13 C12 H12A 108.9
C11 C12 H12A 108.9
C13 C12 H12B 108.9
C11 C12 H12B 108.9
H12A C12 H12B 107.7
C14 C13 C12 110.7(3)
C14 C13 H13A 109.5
C12 C13 H13A 109.5
C14 C13 H13B 109.5
C12 C13 H13B 109.5
H13A C13 H13B 108.1
C15 C14 C13 111.7(3)
C15 C14 H14A 109.3
C13 C14 H14A 109.3
C15 C14 H14B 109.3
C13 C14 H14B 109.3
H14A C14 H14B 107.9
C14 C15 C16 111.9(3)
C14 C15 H15A 109.2
C16 C15 H15A 109.2
C14 C15 H15B 109.2
C16 C15 H15B 109.2
H15A C15 H15B 107.9
C15 C16 C11 114.0(3)
C15 C16 H16A 108.8
C11 C16 H16A 108.8
C15 C16 H16B 108.8
C11 C16 H16B 108.8
H16A C16 H16B 107.7
C21 C17 C18 101.3(2)
C21 C17 C11 118.6(2)
C18 C17 C11 114.3(2)
C21 C17 H17 107.3
C18 C17 H17 107.3
C11 C17 H17 107.3
C19 C18 C17 111.4(3)
C19 C18 H18 124.3
C17 C18 H18 124.3
C18 C19 C20 110.4(3)
C18 C19 H19 124.8
C20 C19 H19 124.8
C25 C20 C21 121.4(3)
C25 C20 C19 130.8(3)
C21 C20 C19 107.7(3)
C22 C21 C20 118.4(3)
C22 C21 C17 132.3(3)
C20 C21 C17 109.2(2)
C23 C22 C21 119.6(3)
C23 C22 H22 120.2
C21 C22 H22 120.2
C24 C23 C22 121.1(3)
C24 C23 H23 119.4
C22 C23 H23 119.4
C25 C24 C23 120.3(3)
C25 C24 H24 119.8
C23 C24 H24 119.8
C24 C25 C20 119.2(3)
C24 C25 H25 120.4
C20 C25 H25 120.4

loop_
_geom_bond_atom_site_label_1
_geom_bond_atom_site_label_2
_geom_bond_distance
_geom_bond_publ_flag
Fe1 C1 2.074(3) yes
Fe1 C2 2.046(3) yes
Fe1 C3 2.028(3) yes
Fe1 C4 2.023(3) yes
Fe1 C5 2.037(3) yes
Fe1 C6 2.021(4) yes
Fe1 C7 2.035(4) yes
Fe1 C8 2.024(4) yes
Fe1 C9 2.026(4) yes
Fe1 C10 2.015(4) yes
C1 C5 1.426(4) ?
C1 C2 1.428(4) ?
C1 C11 1.517(4) ?
C2 C3 1.406(4) ?
C2 H2 0.930 ?
C3 C4 1.416(5) ?
C3 H3 0.930 ?
C4 C5 1.408(4) ?
C4 H4 0.930 ?
C5 H5 0.930 ?
C6 C7 1.329(6) ?
C6 C10 1.450(7) ?
C6 H6 0.930 ?
C7 C8 1.305(6) ?
C7 H7 0.930 ?
C8 C9 1.344(7) ?
C8 H8 0.930 ?
C9 C10 1.429(7) ?
C9 H9 0.930 ?
C10 H10 0.930 ?
C11 C12 1.536(4) ?
C11 C16 1.548(4) ?
C11 C17 1.573(4) ?
C12 C13 1.528(4) ?
C12 H12A 0.970 ?
C12 H12B 0.970 ?
C13 C14 1.521(5) ?
C13 H13A 0.970 ?
C13 H13B 0.970 ?
C14 C15 1.512(5) ?
C14 H14A 0.970 ?
C14 H14B 0.970 ?
C15 C16 1.520(4) ?
C15 H15A 0.970 ?
C15 H15B 0.970 ?
C16 H16A 0.970 ?
C16 H16B 0.970 ?
C17 C21 1.509(4) ?
C17 C18 1.510(4) ?
C17 H17 0.980 ?
C18 C19 1.319(4) ?
C18 H18 0.930 ?
C19 C20 1.447(4) ?
C19 H19 0.930 ?
C20 C25 1.377(4) ?
C20 C21 1.404(4) ?
C21 C22 1.388(4) ?
C22 C23 1.380(4) ?
C22 H22 0.930 ?
C23 C24 1.377(5) ?
C23 H23 0.930 ?
C24 C25 1.371(5) ?
C24 H24 0.930 ?
C25 H25 0.930 ?

loop_
_geom_torsion_atom_site_label_1
_geom_torsion_atom_site_label_2
_geom_torsion_atom_site_label_3
_geom_torsion_atom_site_label_4
_geom_torsion
C10 Fe1 C1 C5 -121.4(3)
C6 Fe1 C1 C5 -166.1(3)
C4 Fe1 C1 C5 37.36(19)
C8 Fe1 C1 C5 -39.9(5)
C9 Fe1 C1 C5 -76.8(3)
C3 Fe1 C1 C5 81.5(2)
C7 Fe1 C1 C5 156.4(6)
C2 Fe1 C1 C5 118.6(3)
C10 Fe1 C1 C2 120.0(3)
C6 Fe1 C1 C2 75.3(3)
C4 Fe1 C1 C2 -81.3(2)
C8 Fe1 C1 C2 -158.5(5)
C9 Fe1 C1 C2 164.6(3)
C3 Fe1 C1 C2 -37.13(19)
C7 Fe1 C1 C2 37.8(6)
C5 Fe1 C1 C2 -118.6(3)
C10 Fe1 C1 C11 -0.2(4)
C6 Fe1 C1 C11 -44.9(4)
C4 Fe1 C1 C11 158.6(3)
C8 Fe1 C1 C11 81.4(6)
C9 Fe1 C1 C11 44.4(4)
C3 Fe1 C1 C11 -157.3(3)
C7 Fe1 C1 C11 -82.4(7)
C5 Fe1 C1 C11 121.2(3)
C2 Fe1 C1 C11 -120.1(3)
C5 C1 C2 C3 0.6(3)
C11 C1 C2 C3 -174.0(3)
Fe1 C1 C2 C3 58.8(2)
C5 C1 C2 Fe1 -58.19(19)
C11 C1 C2 Fe1 127.2(3)
C10 Fe1 C2 C3 158.4(3)
C6 Fe1 C2 C3 113.1(3)
C4 Fe1 C2 C3 -38.1(2)
C8 Fe1 C2 C3 39.7(5)
C9 Fe1 C2 C3 -165.5(5)
C7 Fe1 C2 C3 72.6(3)
C5 Fe1 C2 C3 -82.0(2)
C1 Fe1 C2 C3 -120.0(3)
C10 Fe1 C2 C1 -81.6(3)
C6 Fe1 C2 C1 -126.9(3)
C4 Fe1 C2 C1 81.88(19)
C8 Fe1 C2 C1 159.7(4)
C9 Fe1 C2 C1 -45.6(6)
C3 Fe1 C2 C1 120.0(3)
C7 Fe1 C2 C1 -167.4(3)
C5 Fe1 C2 C1 38.01(17)
C1 C2 C3 C4 -0.3(3)
Fe1 C2 C3 C4 59.5(2)
C1 C2 C3 Fe1 -59.8(2)
C10 Fe1 C3 C2 -55.8(5)
C6 Fe1 C3 C2 -86.6(3)
C4 Fe1 C3 C2 118.9(3)
C8 Fe1 C3 C2 -163.6(2)
C9 Fe1 C3 C2 169.2(4)
C7 Fe1 C3 C2 -125.7(2)
C5 Fe1 C3 C2 81.1(2)
C1 Fe1 C3 C2 37.27(18)
C10 Fe1 C3 C4 -174.7(4)
C6 Fe1 C3 C4 154.5(3)
C8 Fe1 C3 C4 77.4(3)
C9 Fe1 C3 C4 50.3(5)
C7 Fe1 C3 C4 115.4(3)
C5 Fe1 C3 C4 -37.84(18)
C2 Fe1 C3 C4 -118.9(3)
C1 Fe1 C3 C4 -81.6(2)
C2 C3 C4 C5 -0.1(4)
Fe1 C3 C4 C5 60.1(2)
C2 C3 C4 Fe1 -60.2(2)
C10 Fe1 C4 C5 55.6(5)
C6 Fe1 C4 C5 -174.3(3)
C8 Fe1 C4 C5 121.4(3)
C9 Fe1 C4 C5 82.5(3)
C3 Fe1 C4 C5 -118.8(3)
C7 Fe1 C4 C5 159.5(2)
C2 Fe1 C4 C5 -81.1(2)
C1 Fe1 C4 C5 -37.38(18)
C10 Fe1 C4 C3 174.3(4)
C6 Fe1 C4 C3 -55.5(4)
C8 Fe1 C4 C3 -119.9(2)
C9 Fe1 C4 C3 -158.7(2)
C7 Fe1 C4 C3 -81.7(2)
C5 Fe1 C4 C3 118.8(3)
C2 Fe1 C4 C3 37.63(18)
C1 Fe1 C4 C3 81.39(19)
C3 C4 C5 C1 0.4(4)
Fe1 C4 C5 C1 60.2(2)
C3 C4 C5 Fe1 -59.8(2)
C2 C1 C5 C4 -0.6(3)
C11 C1 C5 C4 173.9(3)
Fe1 C1 C5 C4 -59.1(2)
C2 C1 C5 Fe1 58.42(19)
C11 C1 C5 Fe1 -127.0(3)
C10 Fe1 C5 C4 -159.8(3)
C6 Fe1 C5 C4 169.3(6)
C8 Fe1 C5 C4 -75.9(3)
C9 Fe1 C5 C4 -116.7(3)
C3 Fe1 C5 C4 38.1(2)
C7 Fe1 C5 C4 -44.7(4)
C2 Fe1 C5 C4 81.8(2)
C1 Fe1 C5 C4 119.8(3)
C10 Fe1 C5 C1 80.5(3)
C6 Fe1 C5 C1 49.6(7)
C4 Fe1 C5 C1 -119.8(3)
C8 Fe1 C5 C1 164.3(2)
C9 Fe1 C5 C1 123.5(3)
C3 Fe1 C5 C1 -81.62(19)
C7 Fe1 C5 C1 -164.4(3)
C2 Fe1 C5 C1 -37.97(17)
C10 Fe1 C6 C7 118.7(4)
C4 Fe1 C6 C7 -38.6(5)
C8 Fe1 C6 C7 35.3(3)
C9 Fe1 C6 C7 77.7(3)
C3 Fe1 C6 C7 -77.4(3)
C5 Fe1 C6 C7 156.8(6)
C2 Fe1 C6 C7 -121.1(3)
C1 Fe1 C6 C7 -163.3(2)
C4 Fe1 C6 C10 -157.3(4)
C8 Fe1 C6 C10 -83.4(3)
C9 Fe1 C6 C10 -41.0(3)
C3 Fe1 C6 C10 163.9(3)
C7 Fe1 C6 C10 -118.7(4)
C5 Fe1 C6 C10 38.1(8)
C2 Fe1 C6 C10 120.2(3)
C1 Fe1 C6 C10 77.9(3)
C10 C6 C7 C8 -0.4(5)
Fe1 C6 C7 C8 -59.6(3)
C10 C6 C7 Fe1 59.2(3)
C10 Fe1 C7 C8 81.5(4)
C6 Fe1 C7 C8 121.0(5)
C4 Fe1 C7 C8 -77.7(4)
C9 Fe1 C7 C8 36.1(3)
C3 Fe1 C7 C8 -120.2(4)
C5 Fe1 C7 C8 -46.2(6)
C2 Fe1 C7 C8 -160.3(3)
C1 Fe1 C7 C8 170.5(5)
C10 Fe1 C7 C6 -39.6(3)
C4 Fe1 C7 C6 161.3(3)
C8 Fe1 C7 C6 -121.0(5)
C9 Fe1 C7 C6 -84.9(3)
C3 Fe1 C7 C6 118.8(3)
C5 Fe1 C7 C6 -167.3(3)
C2 Fe1 C7 C6 78.7(3)
C1 Fe1 C7 C6 49.5(7)
C6 C7 C8 C9 -0.5(5)
Fe1 C7 C8 C9 -59.9(3)
C6 C7 C8 Fe1 59.4(3)
C10 Fe1 C8 C7 -82.2(4)
C6 Fe1 C8 C7 -36.0(3)
C4 Fe1 C8 C7 117.3(4)
C9 Fe1 C8 C7 -121.3(5)
C3 Fe1 C8 C7 75.7(4)
C5 Fe1 C8 C7 158.2(3)
C2 Fe1 C8 C7 46.8(6)
C1 Fe1 C8 C7 -172.3(4)
C10 Fe1 C8 C9 39.1(3)
C6 Fe1 C8 C9 85.4(3)
C4 Fe1 C8 C9 -121.4(3)
C3 Fe1 C8 C9 -162.9(3)
C7 Fe1 C8 C9 121.3(5)
C5 Fe1 C8 C9 -80.5(4)
C2 Fe1 C8 C9 168.1(4)
C1 Fe1 C8 C9 -51.0(6)
C7 C8 C9 C10 1.2(5)
Fe1 C8 C9 C10 -59.2(3)
C7 C8 C9 Fe1 60.5(3)
C10 Fe1 C9 C8 -118.5(4)
C6 Fe1 C9 C8 -76.8(3)
C4 Fe1 C9 C8 74.9(3)
C3 Fe1 C9 C8 38.6(6)
C7 Fe1 C9 C8 -35.0(3)
C5 Fe1 C9 C8 117.9(3)
C2 Fe1 C9 C8 -165.1(4)
C1 Fe1 C9 C8 159.9(3)
C6 Fe1 C9 C10 41.7(3)
C4 Fe1 C9 C10 -166.6(3)
C8 Fe1 C9 C10 118.5(4)
C3 Fe1 C9 C10 157.2(4)
C7 Fe1 C9 C10 83.5(3)
C5 Fe1 C9 C10 -123.6(3)
C2 Fe1 C9 C10 -46.6(6)
C1 Fe1 C9 C10 -81.6(3)
C8 C9 C10 C6 -1.4(4)
Fe1 C9 C10 C6 -61.7(2)
C8 C9 C10 Fe1 60.3(3)
C7 C6 C10 C9 1.1(4)
Fe1 C6 C10 C9 62.0(3)
C7 C6 C10 Fe1 -60.9(3)
C6 Fe1 C10 C9 -113.4(4)
C4 Fe1 C10 C9 35.7(6)
C8 Fe1 C10 C9 -36.6(3)
C3 Fe1 C10 C9 -154.6(4)
C7 Fe1 C10 C9 -77.4(3)
C5 Fe1 C10 C9 77.3(3)
C2 Fe1 C10 C9 164.4(3)
C1 Fe1 C10 C9 120.8(3)
C4 Fe1 C10 C6 149.1(5)
C8 Fe1 C10 C6 76.8(3)
C9 Fe1 C10 C6 113.4(4)
C3 Fe1 C10 C6 -41.1(6)
C7 Fe1 C10 C6 36.0(3)
C5 Fe1 C10 C6 -169.2(3)
C2 Fe1 C10 C6 -82.2(3)
C1 Fe1 C10 C6 -125.8(3)
C5 C1 C11 C12 155.0(3)
C2 C1 C11 C12 -31.5(4)
Fe1 C1 C11 C12 61.5(3)
C5 C1 C11 C16 35.9(4)
C2 C1 C11 C16 -150.6(3)
Fe1 C1 C11 C16 -57.6(3)
C5 C1 C11 C17 -82.8(3)
C2 C1 C11 C17 90.7(3)
Fe1 C1 C11 C17 -176.3(2)
C1 C11 C12 C13 -175.5(2)
C16 C11 C12 C13 -54.6(3)
C17 C11 C12 C13 64.9(3)
C11 C12 C13 C14 57.0(4)
C12 C13 C14 C15 -54.6(4)
C13 C14 C15 C16 53.4(4)
C14 C15 C16 C11 -53.8(4)
C1 C11 C16 C15 173.5(3)
C12 C11 C16 C15 52.9(3)
C17 C11 C16 C15 -68.6(3)
C1 C11 C17 C21 -62.5(3)
C12 C11 C17 C21 58.7(3)
C16 C11 C17 C21 177.6(2)
C1 C11 C17 C18 56.9(3)
C12 C11 C17 C18 178.1(2)
C16 C11 C17 C18 -63.0(3)
C21 C17 C18 C19 0.0(3)
C11 C17 C18 C19 -128.7(3)
C17 C18 C19 C20 0.0(4)
C18 C19 C20 C25 -177.3(3)
C18 C19 C20 C21 0.0(4)
C25 C20 C21 C22 2.3(4)
C19 C20 C21 C22 -175.2(3)
C25 C20 C21 C17 177.6(3)
C19 C20 C21 C17 0.0(3)
C18 C17 C21 C22 174.3(3)
C11 C17 C21 C22 -59.8(4)
C18 C17 C21 C20 0.0(3)
C11 C17 C21 C20 125.9(3)
C20 C21 C22 C23 -1.5(4)
C17 C21 C22 C23 -175.5(3)
C21 C22 C23 C24 -0.4(5)
C22 C23 C24 C25 1.7(5)
C23 C24 C25 C20 -0.9(5)
C21 C20 C25 C24 -1.1(5)
C19 C20 C25 C24 175.8(3)
